data_4514856
loop_
_publ_author_name
'Romine, Andrew M.'
'Yang, Kin S.'
'Karunananda, Malkanthi K.'
'Chen, Jason S.'
'Engle, Keary M.'

_publ_section_title
;
 Synthetic and Mechanistic Studies of a Versatile Heteroaryl Thioether
 Directing Group for Pd(II) Catalysis
;
_journal_issue 9
_journal_name_full 'ACS Catalysis'
_journal_page_first 7626
_journal_paper_doi 10.1021/acscatal.9b01471
_journal_volume 9
_journal_year 2019
_chemical_formula_moiety 'C23 H19 N O2 S3'
_chemical_formula_sum 'C23 H19 N O2 S3'
_chemical_formula_weight 437.57
_space_group_crystal_system monoclinic
_space_group_IT_number 14
_space_group_name_Hall '-P 2yn'
_space_group_name_H-M_alt 'P 1 21/n 1'
_symmetry_space_group_name_Hall '-P 2yn'
_symmetry_space_group_name_H-M 'P 1 21/n 1'
_atom_sites_solution_hydrogens geom
_atom_sites_solution_primary dual
_audit_creation_date 2018-02-09
_audit_creation_method
;
Olex2 1.2-beta
(compiled 2017.08.10 svn.r3458 for OlexSys, GUI svn.r5381)
;
_cell_angle_alpha 90
_cell_angle_beta 92.750(10)
_cell_angle_gamma 90
_cell_formula_units_Z 4
_cell_length_a 6.9999(12)
_cell_length_b 10.6761(15)
_cell_length_c 27.063(3)
_cell_measurement_reflns_used 2631
_cell_measurement_temperature 100
_cell_measurement_theta_max 68.316
_cell_measurement_theta_min 4.457
_cell_volume 2020.1(5)
_computing_cell_refinement 'SAINT V8.38A (?, 2016)'
_computing_data_collection 'APEX3 v2016.9-0 (Bruker, 2016)'
_computing_data_reduction 'SAINT V8.38A (?, 2016)'
_computing_molecular_graphics 'Olex2 (Dolomanov et al., 2009)'
_computing_publication_material 'Olex2 (Dolomanov et al., 2009)'
_computing_structure_refinement 'ShelXL (Sheldrick, 2015)'
_computing_structure_solution 'SHELXT (Sheldrick, 2015)'
_diffrn_ambient_temperature 100.0
_diffrn_detector 'Bruker APEX-II CCD'
_diffrn_detector_area_resol_mean 7.9
_diffrn_detector_type 'CCD Area Detector'
_diffrn_measured_fraction_theta_full 0.995
_diffrn_measured_fraction_theta_max 0.988
_diffrn_measurement_device 'Kappa Four-Circle Diffractometer'
_diffrn_measurement_device_type 'Bruker APEX-II CCD'
_diffrn_measurement_method '\f and \w scans'
_diffrn_radiation_monochromator 'Double Bounce Multilayer Mirrors'
_diffrn_radiation_probe x-ray
_diffrn_radiation_type CuK\a
_diffrn_radiation_wavelength 1.54178
_diffrn_reflns_av_R_equivalents 0.0682
_diffrn_reflns_av_unetI/netI 0.0893
_diffrn_reflns_Laue_measured_fraction_full 0.995
_diffrn_reflns_Laue_measured_fraction_max 0.988
_diffrn_reflns_limit_h_max 8
_diffrn_reflns_limit_h_min -8
_diffrn_reflns_limit_k_max 12
_diffrn_reflns_limit_k_min -12
_diffrn_reflns_limit_l_max 23
_diffrn_reflns_limit_l_min -32
_diffrn_reflns_number 11679
_diffrn_reflns_point_group_measured_fraction_full 0.995
_diffrn_reflns_point_group_measured_fraction_max 0.988
_diffrn_reflns_theta_full 67.679
_diffrn_reflns_theta_max 68.234
_diffrn_reflns_theta_min 3.270
_diffrn_source 'Micro Focus Rotating Anode'
_diffrn_source_type 'Bruker MicroStar FR-592'
_diffrn_standards_number 0
_exptl_absorpt_coefficient_mu 3.519
_exptl_absorpt_correction_T_max 0.7531
_exptl_absorpt_correction_T_min 0.6198
_exptl_absorpt_correction_type multi-scan
_exptl_absorpt_process_details
'SADABS-2016/2 (Bruker,2016/2) was used for absorption correction. wR2(int) was 0.0796 before and 0.0614 after correction. The Ratio of minimum to maximum transmission is 0.8230. The \l/2 correction factor is Not present.'
_exptl_crystal_colour colourless
_exptl_crystal_colour_primary colourless
_exptl_crystal_density_diffrn 1.439
_exptl_crystal_description needle
_exptl_crystal_F_000 912
_exptl_crystal_size_max 0.22
_exptl_crystal_size_mid 0.08
_exptl_crystal_size_min 0.04
_refine_diff_density_max 0.822
_refine_diff_density_min -0.540
_refine_diff_density_rms 0.074
_refine_ls_extinction_method none
_refine_ls_goodness_of_fit_ref 1.032
_refine_ls_hydrogen_treatment constr
_refine_ls_matrix_type full
_refine_ls_number_parameters 288
_refine_ls_number_reflns 3664
_refine_ls_number_restraints 0
_refine_ls_restrained_S_all 1.032
_refine_ls_R_factor_all 0.0900
_refine_ls_R_factor_gt 0.0584
_refine_ls_shift/su_max 0.000
_refine_ls_shift/su_mean 0.000
_refine_ls_structure_factor_coef Fsqd
_refine_ls_weighting_details 'w=1/[\s^2^(Fo^2^)+(0.0710P)^2^+1.1621P] where P=(Fo^2^+2Fc^2^)/3'
_refine_ls_weighting_scheme calc
_refine_ls_wR_factor_gt 0.1444
_refine_ls_wR_factor_ref 0.1621
_reflns_Friedel_coverage 0.000
_reflns_number_gt 2529
_reflns_number_total 3664
_reflns_threshold_expression 'I > 2\s(I)'
_cod_data_source_file cs9b01471_si_008.cif
_cod_data_source_block engle84_0m_a
_cod_depositor_comments
;
The following automatic conversions were performed:

'_diffrn_radiation_probe' value 'X-ray' changed to 'x-ray' according
to
/home/data/users/saulius/crontab/automatic-downloads/current/ACS/lib/dictionaries/cif_core.dic
dictionary named 'cif_core.dic' version 2.4.2 from 2011-04-26.

Automatic conversion script
Id: cif_fix_values 4973 2017-02-22 13:04:09Z antanas 
;
_cod_database_code 4514856
_shelx_shelxl_version_number 2016/6
_shelx_space_group_comment
;
The symmetry employed for this shelxl refinement is uniquely defined
by the following loop, which should always be used as a source of
symmetry information in preference to the above space-group names.
They are only intended as comments.
;
_shelx_estimated_absorpt_t_max 0.872
_shelx_estimated_absorpt_t_min 0.512
_olex2_refinement_description
;
1. Fixed Uiso
 At 1.2 times of:
  All C(H) groups, All C(H,H) groups
 At 1.5 times of:
  All C(H,H,H) groups
2. Uiso/Uaniso restraints and constraints
Uanis(C20) = Uanis(C21)
Uanis(N1) = Uanis(S1')
Uanis(C21) = Uanis(C22)
Uanis(C19) = Uanis(C20)
3. Others
 Sof(N1)=Sof(S1)=Sof(C23)=Sof(C18)=Sof(C19)=Sof(H19)=Sof(C20)=Sof(H20)=
 Sof(C21)=Sof(H21)=Sof(C22)=Sof(H22)=1-FVAR(1)
 Sof(S1')=Sof(N1')=Sof(C23')=Sof(C18')=Sof(C19')=Sof(H19')=Sof(C20')=Sof(H20')=
 Sof(C21')=Sof(H21')=Sof(C22')=Sof(H22')=FVAR(1)
4.a Secondary CH2 refined with riding coordinates:
 C16(H16A,H16B)
4.b Aromatic/amide H refined with riding coordinates:
 C4(H4), C5(H5), C1(H1), C3(H3), C11(H11), C19'(H19'), C20'(H20'), C21'(H21'),
 C22'(H22'), C8(H8), C2(H2), C7(H7), C10(H10), C12(H12), C19(H19), C20(H20),
 C21(H21), C22(H22)
4.c Fitted hexagon refined as free rotating group:
 C23'(C18',C19',C20',C21',C22'), C23(C18,C19,C20,C21,C22)
4.d Idealised Me refined as rotating group:
 C15(H15A,H15B,H15C)
;
_olex2_submission_special_instructions 'No special instructions were received'

loop_
_space_group_symop_operation_xyz
'x, y, z'
'-x+1/2, y+1/2, -z+1/2'
'-x, -y, -z'
'x-1/2, -y-1/2, z-1/2'

loop_
_atom_site_label
_atom_site_type_symbol
_atom_site_fract_x
_atom_site_fract_y
_atom_site_fract_z
_atom_site_U_iso_or_equiv
_atom_site_adp_type
_atom_site_occupancy
_atom_site_site_symmetry_order
_atom_site_calc_flag
_atom_site_refinement_flags_posn
_atom_site_refinement_flags_occupancy
_atom_site_disorder_assembly
_atom_site_disorder_group
S3 S 0.25508(13) 0.40333(8) 0.54802(3) 0.0312(3) Uani 1 1 d . . . .
S2 S 0.6872(2) 0.74522(11) 0.66595(4) 0.0518(3) Uani 1 1 d . . . .
S1' S 1.1108(2) 0.65342(11) 0.66493(4) 0.0351(5) Uani 0.765(5) 1 d . P A 1
O2 O 0.1581(4) 0.3628(2) 0.50259(9) 0.0369(6) Uani 1 1 d . . . .
O1 O 0.4465(4) 0.3592(2) 0.55939(10) 0.0378(6) Uani 1 1 d . . . .
C4 C 0.0808(7) 0.2918(4) 0.68012(14) 0.0437(10) Uani 1 1 d . . . .
H4 H 0.135355 0.255423 0.709568 0.052 Uiso 1 1 calc R . . .
C5 C 0.1944(7) 0.3140(3) 0.64035(14) 0.0371(9) Uani 1 1 d . . . .
H5 H 0.327115 0.294927 0.642435 0.045 Uiso 1 1 calc R . . .
C1 C -0.0834(6) 0.3921(3) 0.59343(13) 0.0320(8) Uani 1 1 d . . . .
H1 H -0.139367 0.424247 0.563358 0.038 Uiso 1 1 calc R . . .
C3 C -0.1101(8) 0.3221(4) 0.67705(15) 0.0472(11) Uani 1 1 d . . . .
H3 H -0.185582 0.308625 0.704807 0.057 Uiso 1 1 calc R . . .
C11 C 0.2727(7) 0.9704(4) 0.53812(17) 0.0446(10) Uani 1 1 d . . . .
H11 H 0.167130 1.017243 0.524701 0.054 Uiso 1 1 calc R . . .
C6 C 0.1101(6) 0.3643(3) 0.59783(12) 0.0287(8) Uani 1 1 d . . . .
C9 C 0.4235(6) 0.7718(3) 0.55792(14) 0.0332(9) Uani 1 1 d . . . .
N1' N 0.8873(9) 0.6400(5) 0.73888(18) 0.0441(13) Uani 0.765(5) 1 d . P A 1
C23' C 1.1990(7) 0.5843(4) 0.71835(10) 0.0311(15) Uani 0.765(5) 1 d . P A 1
C18' C 1.0621(6) 0.5861(4) 0.75388(15) 0.042(2) Uani 0.765(5) 1 d G P A 1
C19' C 1.1031(7) 0.5340(4) 0.80026(12) 0.060(2) Uani 0.765(5) 1 d G P A 1
H19' H 1.009487 0.535224 0.824547 0.072 Uiso 0.765(5) 1 calc R P A 1
C20' C 1.2810(8) 0.4803(4) 0.81112(11) 0.071(3) Uani 0.765(5) 1 d G P A 1
H20' H 1.309051 0.444728 0.842820 0.085 Uiso 0.765(5) 1 calc R P A 1
C21' C 1.4180(6) 0.4786(5) 0.77559(17) 0.058(2) Uani 0.765(5) 1 d G P A 1
H21' H 1.539573 0.441814 0.783007 0.070 Uiso 0.765(5) 1 calc R P A 1
C22' C 1.3769(7) 0.5306(4) 0.72920(14) 0.0504(19) Uani 0.765(5) 1 d G P A 1
H22' H 1.470533 0.529398 0.704921 0.061 Uiso 0.765(5) 1 calc R P A 1
C13 C 0.5907(7) 0.9671(4) 0.57752(14) 0.0390(9) Uani 1 1 d . . . .
C15 C 0.7642(8) 1.0383(4) 0.59782(17) 0.0514(11) Uani 1 1 d . . . .
H15A H 0.788155 1.017308 0.632825 0.077 Uiso 1 1 calc GR . . .
H15B H 0.740883 1.128477 0.594497 0.077 Uiso 1 1 calc GR . . .
H15C H 0.875803 1.015201 0.579292 0.077 Uiso 1 1 calc GR . . .
C8 C 0.4116(6) 0.6336(3) 0.55810(14) 0.0343(9) Uani 1 1 d . . . .
H8 H 0.526050 0.588482 0.565961 0.041 Uiso 1 1 calc R . . .
C16 C 0.7519(6) 0.7648(4) 0.60201(14) 0.0373(9) Uani 1 1 d . . . .
H16A H 0.871694 0.813491 0.600250 0.045 Uiso 1 1 calc R . . .
H16B H 0.769193 0.682444 0.585990 0.045 Uiso 1 1 calc R . . .
C2 C -0.1938(7) 0.3719(4) 0.63413(14) 0.0400(10) Uani 1 1 d . . . .
H2 H -0.326103 0.392217 0.632399 0.048 Uiso 1 1 calc R . . .
C7 C 0.2531(6) 0.5670(3) 0.54811(14) 0.0339(8) Uani 1 1 d . . . .
H7 H 0.136076 0.609724 0.540854 0.041 Uiso 1 1 calc R . . .
C10 C 0.2667(6) 0.8412(4) 0.53759(16) 0.0394(9) Uani 1 1 d . . . .
H10 H 0.157575 0.798965 0.523593 0.047 Uiso 1 1 calc R . . .
C14 C 0.5855(6) 0.8349(4) 0.57749(14) 0.0351(9) Uani 1 1 d . . . .
C12 C 0.4337(7) 1.0321(4) 0.55835(15) 0.0423(10) Uani 1 1 d . . . .
H12 H 0.435270 1.121026 0.558958 0.051 Uiso 1 1 calc R . . .
N1 N 1.014(3) 0.6462(13) 0.6787(6) 0.0351(5) Uani 0.235(5) 1 d . P A 2
S1 S 0.8353(7) 0.5825(5) 0.75591(16) 0.0378(16) Uani 0.235(5) 1 d . P A 2
C23 C 1.139(2) 0.5851(16) 0.7144(6) 0.090(15) Uani 0.235(5) 1 d . P A 2
C18 C 1.0682(16) 0.5415(15) 0.7584(6) 0.029(5) Uani 0.235(5) 1 d G P A 2
C19 C 1.188(2) 0.4777(14) 0.7922(4) 0.039(3) Uani 0.235(5) 1 d G P A 2
H19 H 1.139711 0.447897 0.822252 0.047 Uiso 0.235(5) 1 calc R P A 2
C20 C 1.378(2) 0.4573(15) 0.7821(5) 0.039(3) Uani 0.235(5) 1 d G P A 2
H20 H 1.460102 0.413694 0.805193 0.047 Uiso 0.235(5) 1 calc R P A 2
C21 C 1.4488(17) 0.5009(14) 0.7381(6) 0.039(3) Uani 0.235(5) 1 d G P A 2
H21 H 1.578895 0.486993 0.731181 0.047 Uiso 0.235(5) 1 calc R P A 2
C22 C 1.329(2) 0.5647(13) 0.7043(4) 0.039(3) Uani 0.235(5) 1 d G P A 2
H22 H 1.377298 0.594495 0.674227 0.047 Uiso 0.235(5) 1 calc R P A 2
C17 C 0.8858(7) 0.6729(4) 0.69427(14) 0.0447(11) Uani 1 1 d . . . .

loop_
_atom_site_aniso_label
_atom_site_aniso_U_11
_atom_site_aniso_U_22
_atom_site_aniso_U_33
_atom_site_aniso_U_23
_atom_site_aniso_U_13
_atom_site_aniso_U_12
S3 0.0346(5) 0.0234(4) 0.0362(5) 0.0024(3) 0.0074(4) 0.0038(4)
S2 0.0728(9) 0.0475(6) 0.0354(5) -0.0055(4) 0.0068(5) 0.0214(6)
S1' 0.0606(11) 0.0256(6) 0.0193(6) -0.0007(4) 0.0034(6) 0.0090(6)
O2 0.0396(16) 0.0377(14) 0.0340(13) -0.0021(11) 0.0091(11) 0.0029(12)
O1 0.0326(15) 0.0271(13) 0.0540(16) 0.0014(11) 0.0055(12) 0.0061(11)
C4 0.065(3) 0.038(2) 0.0277(19) 0.0012(16) 0.0003(18) -0.003(2)
C5 0.051(3) 0.0241(18) 0.0365(19) -0.0049(15) -0.0004(17) -0.0033(17)
C1 0.042(2) 0.0225(17) 0.0319(17) -0.0013(14) 0.0081(16) -0.0018(15)
C3 0.066(3) 0.042(2) 0.034(2) -0.0003(18) 0.016(2) -0.007(2)
C11 0.043(3) 0.031(2) 0.061(3) 0.0103(19) 0.013(2) 0.0090(19)
C6 0.040(2) 0.0169(15) 0.0297(17) -0.0008(13) 0.0053(15) 0.0001(14)
C9 0.034(2) 0.0260(18) 0.041(2) 0.0034(15) 0.0092(16) 0.0040(15)
N1' 0.078(4) 0.033(2) 0.022(2) 0.003(2) 0.011(2) -0.018(3)
C23' 0.059(4) 0.016(2) 0.018(2) -0.0014(19) 0.007(2) -0.001(2)
C18' 0.080(5) 0.024(4) 0.020(3) 0.005(2) -0.004(3) -0.014(3)
C19' 0.104(6) 0.045(4) 0.031(3) 0.008(3) -0.007(3) -0.028(4)
C20' 0.130(8) 0.042(3) 0.038(3) 0.018(3) -0.031(4) -0.025(4)
C21' 0.094(6) 0.031(3) 0.047(4) 0.004(3) -0.028(4) -0.002(4)
C22' 0.090(6) 0.025(3) 0.035(3) -0.002(2) -0.014(3) 0.006(3)
C13 0.051(3) 0.0276(19) 0.039(2) 0.0026(16) 0.0074(18) 0.0031(18)
C15 0.065(3) 0.032(2) 0.057(3) -0.0036(19) 0.000(2) -0.003(2)
C8 0.034(2) 0.0281(18) 0.041(2) 0.0039(15) 0.0088(16) 0.0035(16)
C16 0.045(2) 0.0285(19) 0.038(2) -0.0052(15) 0.0002(17) 0.0039(17)
C2 0.045(3) 0.037(2) 0.040(2) -0.0039(17) 0.0110(18) -0.0040(18)
C7 0.032(2) 0.0239(17) 0.046(2) 0.0072(15) 0.0073(16) 0.0050(15)
C10 0.035(2) 0.032(2) 0.053(2) 0.0063(17) 0.0110(18) 0.0027(17)
C14 0.042(2) 0.0248(18) 0.0390(19) 0.0004(15) 0.0078(17) 0.0030(16)
C12 0.055(3) 0.0217(18) 0.051(2) 0.0039(16) 0.014(2) 0.0037(18)
N1 0.0606(11) 0.0256(6) 0.0193(6) -0.0007(4) 0.0034(6) 0.0090(6)
S1 0.041(3) 0.047(3) 0.025(2) 0.001(2) 0.0023(17) 0.007(2)
C23 0.026(13) 0.063(19) 0.18(4) -0.04(2) -0.027(17) 0.019(12)
C18 0.029(10) 0.031(14) 0.025(10) 0.017(8) -0.007(7) -0.011(8)
C19 0.056(7) 0.030(6) 0.030(5) 0.003(4) -0.002(4) -0.004(5)
C20 0.056(7) 0.030(6) 0.030(5) 0.003(4) -0.002(4) -0.004(5)
C21 0.056(7) 0.030(6) 0.030(5) 0.003(4) -0.002(4) -0.004(5)
C22 0.056(7) 0.030(6) 0.030(5) 0.003(4) -0.002(4) -0.004(5)
C17 0.073(3) 0.033(2) 0.0284(19) -0.0106(16) 0.003(2) 0.010(2)

loop_
_atom_type_symbol
_atom_type_description
_atom_type_scat_dispersion_real
_atom_type_scat_dispersion_imag
_atom_type_scat_source
C C 0.0181 0.0091 'International Tables Vol C Tables 4.2.6.8 and 6.1.1.4'
H H 0.0000 0.0000 'International Tables Vol C Tables 4.2.6.8 and 6.1.1.4'
N N 0.0311 0.0180 'International Tables Vol C Tables 4.2.6.8 and 6.1.1.4'
O O 0.0492 0.0322 'International Tables Vol C Tables 4.2.6.8 and 6.1.1.4'
S S 0.3331 0.5567 'International Tables Vol C Tables 4.2.6.8 and 6.1.1.4'

loop_
_geom_angle_atom_site_label_1
_geom_angle_atom_site_label_2
_geom_angle_atom_site_label_3
_geom_angle
O2 S3 C6 108.31(17)
O2 S3 C7 107.32(18)
O1 S3 O2 118.64(16)
O1 S3 C6 108.73(17)
O1 S3 C7 109.53(19)
C7 S3 C6 103.22(16)
C17 S2 C16 103.9(2)
C23' S1' C17 88.0(2)
C3 C4 C5 120.3(4)
C6 C5 C4 118.4(4)
C6 C1 C2 118.4(4)
C4 C3 C2 120.9(4)
C10 C11 C12 120.0(4)
C5 C6 S3 119.2(3)
C5 C6 C1 122.2(3)
C1 C6 S3 118.4(3)
C10 C9 C8 118.8(4)
C14 C9 C8 121.6(4)
C14 C9 C10 119.6(4)
C17 N1' C18' 111.2(5)
C18' C23' S1' 110.2(3)
C18' C23' C22' 120.0
C22' C23' S1' 129.8(3)
C23' C18' N1' 115.4(4)
C23' C18' C19' 120.0
C19' C18' N1' 124.6(4)
C20' C19' C18' 120.0
C19' C20' C21' 120.0
C22' C21' C20' 120.0
C21' C22' C23' 120.0
C14 C13 C15 121.5(4)
C12 C13 C15 119.6(4)
C12 C13 C14 118.8(4)
C7 C8 C9 125.3(4)
C14 C16 S2 104.6(3)
C3 C2 C1 119.7(4)
C8 C7 S3 121.8(3)
C11 C10 C9 119.8(5)
C9 C14 C13 120.1(4)
C9 C14 C16 121.4(3)
C13 C14 C16 118.4(4)
C13 C12 C11 121.6(4)
C17 N1 C23 111.0(16)
C18 S1 C17 87.0(6)
C18 C23 N1 120.1(15)
C18 C23 C22 120.0
C22 C23 N1 119.9(15)
C23 C18 S1 105.2(10)
C19 C18 S1 134.8(10)
C19 C18 C23 120.0
C18 C19 C20 120.0
C21 C20 C19 120.0
C20 C21 C22 120.0
C21 C22 C23 120.0
S2 C17 S1' 123.5(2)
S2 C17 S1 114.7(3)
N1' C17 S2 121.2(4)
N1' C17 S1' 115.0(4)
N1 C17 S2 128.7(8)
N1 C17 S1 113.5(9)

loop_
_geom_bond_atom_site_label_1
_geom_bond_atom_site_label_2
_geom_bond_distance
S3 O2 1.442(3)
S3 O1 1.440(3)
S3 C6 1.775(3)
S3 C7 1.747(4)
S2 C16 1.822(4)
S2 C17 1.736(5)
S1' C23' 1.712(3)
S1' C17 1.809(5)
C4 C5 1.389(6)
C4 C3 1.373(7)
C5 C6 1.377(6)
C1 C6 1.386(6)
C1 C2 1.392(5)
C3 C2 1.382(7)
C11 C10 1.380(6)
C11 C12 1.394(7)
C9 C8 1.478(5)
C9 C10 1.413(6)
C9 C14 1.401(6)
N1' C18' 1.395(7)
N1' C17 1.257(7)
C23' C18' 1.3900
C23' C22' 1.3900
C18' C19' 1.3900
C19' C20' 1.3900
C20' C21' 1.3900
C21' C22' 1.3900
C13 C15 1.513(7)
C13 C14 1.412(5)
C13 C12 1.380(6)
C8 C7 1.334(6)
C16 C14 1.511(6)
N1 C23 1.429(18)
N1 C17 1.05(2)
S1 C18 1.686(12)
S1 C17 1.973(7)
C23 C18 1.3900
C23 C22 1.3900
C18 C19 1.3900
C19 C20 1.3900
C20 C21 1.3900
C21 C22 1.3900
